data_7208648
loop_
_publ_author_name
'Deng, Zhao-Peng'
'Zhang, Zhu-Yan'
'Huo, Li-Hua'
'Ng, Seik Weng'
'Zhao, Hui'
'Gao, Shan'

_publ_section_title
;
 Syntheses, crystal structures and properties of transition metal
 coordination polymers based on isophthalic acid and flexible bis(pyridyl)
 ligand with unsymmetrical spacer: influence of metal cations, ligand
 conformations and coordination modes
;
_journal_issue 20
_journal_name_full CrystEngComm
_journal_page_first 6548
_journal_paper_doi 10.1039/c2ce25339a
_journal_volume 14
_journal_year 2012
_chemical_formula_moiety 'C38 H36 Mn2 N6 O11, H2 O'
_chemical_formula_sum 'C38 H38 Mn2 N6 O12'
_chemical_formula_weight 880.62
_chemical_name_systematic
;
?
;
_space_group_IT_number 2
_symmetry_cell_setting triclinic
_symmetry_space_group_name_Hall '-P 1'
_symmetry_space_group_name_H-M 'P -1'
_atom_sites_solution_hydrogens geom
_atom_sites_solution_primary direct
_atom_sites_solution_secondary difmap
_audit_creation_method SHELXL-97
_cell_angle_alpha 89.93(3)
_cell_angle_beta 77.78(3)
_cell_angle_gamma 62.19(3)
_cell_formula_units_Z 2
_cell_length_a 10.182(2)
_cell_length_b 10.773(2)
_cell_length_c 20.706(4)
_cell_measurement_reflns_used 5021
_cell_measurement_temperature 295(2)
_cell_measurement_theta_max 25.00
_cell_measurement_theta_min 3.06
_cell_volume 1950.9(9)
_computing_cell_refinement RAPID-AUTO
_computing_data_reduction 'CrystalStructure (Rigaku/MSC and Rigaku Corporation, 2002)'
_computing_molecular_graphics SHELXL-97
_computing_publication_material SHELXL-97
_computing_structure_refinement 'SHELXL-97 (Sheldrick, 1997)'
_computing_structure_solution 'SHELXS-97 (Sheldrick, 1990)'
_diffrn_ambient_temperature 295(2)
_diffrn_detector_area_resol_mean 10.000
_diffrn_measured_fraction_theta_full 0.982
_diffrn_measured_fraction_theta_max 0.982
_diffrn_measurement_device_type 'Rigaku RAXIS-RAPID'
_diffrn_measurement_method \w
_diffrn_radiation_monochromator graphite
_diffrn_radiation_source 'fine-focus sealed tube'
_diffrn_radiation_type MoK\a
_diffrn_radiation_wavelength 0.71073
_diffrn_reflns_av_R_equivalents 0.0666
_diffrn_reflns_av_sigmaI/netI 0.0787
_diffrn_reflns_limit_h_max 12
_diffrn_reflns_limit_h_min -12
_diffrn_reflns_limit_k_max 12
_diffrn_reflns_limit_k_min -12
_diffrn_reflns_limit_l_max 24
_diffrn_reflns_limit_l_min -24
_diffrn_reflns_number 15257
_diffrn_reflns_theta_full 25.00
_diffrn_reflns_theta_max 25.00
_diffrn_reflns_theta_min 3.04
_diffrn_standards_decay_% 0
_diffrn_standards_interval_count 0
_diffrn_standards_interval_time 0
_diffrn_standards_number 0
_exptl_absorpt_coefficient_mu 0.718
_exptl_absorpt_correction_T_max 0.9251
_exptl_absorpt_correction_T_min 0.8816
_exptl_absorpt_correction_type multi-scan
_exptl_absorpt_process_details 'ABSCOR (Higashi, 1995)'
_exptl_crystal_colour colorless
_exptl_crystal_density_diffrn 1.499
_exptl_crystal_density_method 'not measured'
_exptl_crystal_description block
_exptl_crystal_F_000 908
_exptl_crystal_size_max 0.18
_exptl_crystal_size_mid 0.15
_exptl_crystal_size_min 0.11
_refine_diff_density_max 0.453
_refine_diff_density_min -0.578
_refine_diff_density_rms 0.085
_refine_ls_extinction_method none
_refine_ls_goodness_of_fit_ref 1.071
_refine_ls_hydrogen_treatment mixed
_refine_ls_matrix_type full
_refine_ls_number_parameters 529
_refine_ls_number_reflns 6755
_refine_ls_number_restraints 2
_refine_ls_restrained_S_all 1.071
_refine_ls_R_factor_all 0.0703
_refine_ls_R_factor_gt 0.0651
_refine_ls_shift/su_max 0.000
_refine_ls_shift/su_mean 0.000
_refine_ls_structure_factor_coef Fsqd
_refine_ls_weighting_details 'calc w=1/[\s^2^(Fo^2^)+(0.0003P)^2^+0.0000P] where P=(Fo^2^+2Fc^2^)/3'
_refine_ls_weighting_scheme calc
_refine_ls_wR_factor_gt 0.0880
_refine_ls_wR_factor_ref 0.1250
_reflns_number_gt 4051
_reflns_number_total 6755
_reflns_threshold_expression >2sigma(I)
_cod_data_source_file c2ce25339a.txt
_cod_data_source_block complex1
_cod_original_sg_symbol_Hall '-P 1 '
_cod_original_sg_symbol_H-M 'P -1 '
_cod_database_code 7208648

loop_
_symmetry_equiv_pos_as_xyz
'x, y, z'
'-x, -y, -z'

loop_
_atom_site_label
_atom_site_type_symbol
_atom_site_fract_x
_atom_site_fract_y
_atom_site_fract_z
_atom_site_U_iso_or_equiv
_atom_site_adp_type
_atom_site_occupancy
_atom_site_symmetry_multiplicity
_atom_site_calc_flag
_atom_site_refinement_flags
Mn1 Mn 0.68568(14) 0.10459(13) 0.30198(6) 0.0501(4) Uani 1 1 d .
Mn2 Mn 0.46764(13) 0.37328(13) 0.78120(6) 0.0417(4) Uani 1 1 d .
O1W O 0.6682(6) 0.2286(5) 0.2170(2) 0.0621(17) Uani 1 1 d .
H1W1 H 0.7238 0.2649 0.2150 0.093 Uiso 1 1 d R
H1W2 H 0.5831 0.2910 0.2153 0.093 Uiso 1 1 d R
O1 O 0.4465(6) 0.2168(6) 0.3451(3) 0.0571(17) Uani 1 1 d .
O2W O 0.7770(5) -0.0853(5) 0.2347(2) 0.0591(16) Uani 1 1 d .
H2W1 H 0.7664 -0.1561 0.2380 0.089 Uiso 1 1 d R
H2W2 H 0.7945 -0.0747 0.1952 0.089 Uiso 1 1 d R
O2 O 0.4316(7) 0.0346(7) 0.3074(3) 0.079(2) Uani 1 1 d .
O3 O -0.2896(6) 0.2707(5) 0.3626(2) 0.0544(17) Uani 1 1 d .
O3W O 0.5732(5) 0.1505(5) 0.7813(2) 0.0582(16) Uani 1 1 d .
H3W1 H 0.5732 0.0942 0.7547 0.087 Uiso 1 1 d R
H3W2 H 0.6579 0.1162 0.7894 0.087 Uiso 1 1 d R
O4 O -0.0907(6) 0.1116(6) 0.2871(3) 0.0527(17) Uani 1 1 d .
O4W O 0.8471(5) 0.0458(5) 0.8107(2) 0.0679(17) Uani 1 1 d .
H4W1 H 0.9222 -0.0045 0.7809 0.102 Uiso 1 1 d R
H4W2 H 0.8242 0.1285 0.8061 0.102 Uiso 1 1 d R
O5 O 0.5631(6) 0.5082(5) 0.7905(2) 0.0490(16) Uani 1 1 d .
O6 O 0.7774(7) 0.3170(6) 0.7929(3) 0.082(2) Uani 1 1 d .
O7 O 1.2541(6) 0.3524(6) 0.7736(2) 0.0505(16) Uani 1 1 d .
O8 O 1.2370(5) 0.5612(5) 0.7912(2) 0.0503(16) Uani 1 1 d .
N1 N 0.7645(8) -0.0272(7) 0.3855(3) 0.0442(19) Uani 1 1 d .
N2 N 0.5615(9) 0.1210(8) 0.4664(3) 0.054(2) Uani 1 1 d D
H2N H 0.523(8) 0.153(8) 0.433(2) 0.064 Uiso 1 1 d D
N3 N 0.5258(7) 0.3691(7) 0.6722(3) 0.0460(19) Uani 1 1 d .
N4 N 0.3915(7) 0.3973(7) 0.8937(3) 0.049(2) Uani 1 1 d .
N5 N 0.0890(10) 0.7661(8) 1.0753(3) 0.057(2) Uani 1 1 d D
H5N H 0.083(9) 0.775(8) 1.1174(9) 0.069 Uiso 1 1 d D
N6 N -0.1676(11) 0.9176(8) 1.0990(4) 0.062(2) Uani 1 1 d .
C1 C 0.3707(10) 0.1568(10) 0.3315(4) 0.052(3) Uani 1 1 d .
C2 C 0.1998(9) 0.2407(9) 0.3507(4) 0.044(2) Uani 1 1 d .
C3 C 0.1102(9) 0.1856(8) 0.3342(3) 0.043(2) Uani 1 1 d .
H3 H 0.1549 0.0961 0.3111 0.052 Uiso 1 1 calc R
C4 C -0.0501(9) 0.2693(9) 0.3534(4) 0.040(2) Uani 1 1 d .
C5 C -0.1167(9) 0.4035(9) 0.3869(4) 0.055(3) Uani 1 1 d .
H5 H -0.2226 0.4579 0.3984 0.066 Uiso 1 1 calc R
C6 C -0.0276(10) 0.4569(10) 0.4033(4) 0.074(3) Uani 1 1 d .
H6 H -0.0715 0.5468 0.4260 0.089 Uiso 1 1 calc R
C7 C 0.1304(10) 0.3725(10) 0.3852(4) 0.062(3) Uani 1 1 d .
H7 H 0.1915 0.4070 0.3969 0.075 Uiso 1 1 calc R
C8 C -0.1522(10) 0.2151(10) 0.3332(5) 0.053(3) Uani 1 1 d .
C9 C 0.7065(11) 0.0150(10) 0.4510(5) 0.048(2) Uani 1 1 d .
C10 C 0.7847(12) -0.0466(11) 0.4978(5) 0.069(3) Uani 1 1 d .
H10 H 0.7390 -0.0167 0.5428 0.083 Uiso 1 1 calc R
C11 C 0.9307(14) -0.1524(13) 0.4777(6) 0.093(4) Uani 1 1 d .
H11 H 0.9875 -0.1929 0.5089 0.112 Uiso 1 1 calc R
C12 C 0.9963(12) -0.2010(11) 0.4099(6) 0.089(3) Uani 1 1 d .
H12 H 1.0953 -0.2751 0.3954 0.106 Uiso 1 1 calc R
C13 C 0.9090(12) -0.1353(11) 0.3657(4) 0.066(3) Uani 1 1 d .
H13 H 0.9505 -0.1661 0.3205 0.080 Uiso 1 1 calc R
C14 C 0.4743(9) 0.1810(9) 0.5345(4) 0.062(3) Uani 1 1 d .
H14A H 0.4822 0.1049 0.5612 0.074 Uiso 1 1 calc R
H14B H 0.3674 0.2391 0.5345 0.074 Uiso 1 1 calc R
C15 C 0.4968(8) 0.2873(8) 0.6354(4) 0.050(2) Uani 1 1 d .
H15 H 0.4510 0.2376 0.6581 0.060 Uiso 1 1 calc R
C16 C 0.5288(8) 0.2695(8) 0.5659(4) 0.045(2) Uani 1 1 d .
C17 C 0.5949(9) 0.3442(9) 0.5322(4) 0.052(2) Uani 1 1 d .
H17 H 0.6200 0.3357 0.4860 0.062 Uiso 1 1 calc R
C18 C 0.6224(9) 0.4305(9) 0.5683(4) 0.060(3) Uani 1 1 d .
H18 H 0.6667 0.4820 0.5463 0.072 Uiso 1 1 calc R
C19 C 0.5864(8) 0.4436(8) 0.6365(4) 0.049(2) Uani 1 1 d .
H19 H 0.6043 0.5063 0.6593 0.059 Uiso 1 1 calc R
C20 C 0.6985(11) 0.4485(11) 0.7944(4) 0.046(3) Uani 1 1 d .
C21 C 0.7759(9) 0.5362(8) 0.8020(3) 0.035(2) Uani 1 1 d .
C22 C 0.9340(9) 0.4743(8) 0.7898(3) 0.043(2) Uani 1 1 d .
H22 H 0.9938 0.3784 0.7752 0.052 Uiso 1 1 calc R
C23 C 1.0034(9) 0.5564(9) 0.7995(4) 0.041(2) Uani 1 1 d .
C24 C 0.9173(9) 0.6976(9) 0.8191(4) 0.048(2) Uani 1 1 d .
H24 H 0.9640 0.7523 0.8238 0.058 Uiso 1 1 calc R
C25 C 0.7617(9) 0.7581(8) 0.8317(4) 0.054(3) Uani 1 1 d .
H25 H 0.7029 0.8536 0.8472 0.065 Uiso 1 1 calc R
C26 C 0.6904(9) 0.6815(8) 0.8222(4) 0.047(2) Uani 1 1 d .
H26 H 0.5845 0.7261 0.8291 0.057 Uiso 1 1 calc R
C27 C 1.1750(10) 0.4845(10) 0.7862(4) 0.046(2) Uani 1 1 d .
C28 C 0.3569(9) 0.5132(9) 0.9306(4) 0.054(2) Uani 1 1 d .
H28 H 0.3934 0.5724 0.9110 0.064 Uiso 1 1 calc R
C29 C 0.2713(9) 0.5547(9) 0.9956(4) 0.048(2) Uani 1 1 d .
C30 C 0.2183(10) 0.4655(10) 1.0222(4) 0.074(3) Uani 1 1 d .
H30 H 0.1590 0.4876 1.0656 0.089 Uiso 1 1 calc R
C31 C 0.2511(11) 0.3449(11) 0.9860(4) 0.083(4) Uani 1 1 d .
H31 H 0.2154 0.2843 1.0044 0.099 Uiso 1 1 calc R
C32 C 0.3385(10) 0.3140(9) 0.9214(4) 0.065(3) Uani 1 1 d .
H32 H 0.3607 0.2318 0.8966 0.078 Uiso 1 1 calc R
C33 C 0.2435(9) 0.6849(8) 1.0334(4) 0.059(3) Uani 1 1 d .
H33A H 0.3159 0.6592 1.0612 0.071 Uiso 1 1 calc R
H33B H 0.2632 0.7449 1.0021 0.071 Uiso 1 1 calc R
C34 C -0.0371(13) 0.8491(10) 1.0535(5) 0.055(3) Uani 1 1 d .
C35 C -0.0339(11) 0.8628(9) 0.9858(5) 0.056(3) Uani 1 1 d .
H35 H 0.0564 0.8141 0.9532 0.067 Uiso 1 1 calc R
C36 C -0.1645(15) 0.9479(12) 0.9702(5) 0.075(3) Uani 1 1 d .
H36 H -0.1632 0.9612 0.9257 0.090 Uiso 1 1 calc R
C37 C -0.3020(14) 1.0175(12) 1.0164(7) 0.096(4) Uani 1 1 d .
H37 H -0.3936 1.0739 1.0047 0.115 Uiso 1 1 calc R
C38 C -0.2932(13) 0.9974(11) 1.0807(6) 0.074(3) Uani 1 1 d .
H38 H -0.3831 1.0437 1.1138 0.089 Uiso 1 1 calc R

loop_
_atom_site_aniso_label
_atom_site_aniso_U_11
_atom_site_aniso_U_22
_atom_site_aniso_U_33
_atom_site_aniso_U_23
_atom_site_aniso_U_13
_atom_site_aniso_U_12
Mn1 0.0412(9) 0.0538(10) 0.0536(9) 0.0004(8) -0.0115(7) -0.0212(8)
Mn2 0.0352(8) 0.0418(9) 0.0458(8) -0.0032(7) -0.0076(6) -0.0174(8)
O1W 0.061(4) 0.055(4) 0.069(4) 0.011(3) -0.020(3) -0.025(4)
O1 0.044(4) 0.076(5) 0.070(4) 0.004(3) -0.023(3) -0.040(4)
O2W 0.066(4) 0.055(4) 0.054(4) -0.007(3) -0.007(3) -0.029(4)
O2 0.042(4) 0.064(5) 0.116(6) -0.026(4) -0.019(4) -0.013(4)
O3 0.035(4) 0.059(4) 0.069(4) -0.004(3) -0.006(3) -0.024(4)
O3W 0.052(4) 0.044(4) 0.076(4) -0.005(3) -0.023(3) -0.018(3)
O4 0.030(4) 0.061(5) 0.063(4) 0.002(3) -0.006(3) -0.021(3)
O4W 0.059(4) 0.044(4) 0.075(4) -0.001(3) -0.013(3) -0.005(3)
O5 0.032(4) 0.054(4) 0.066(4) 0.007(3) -0.017(3) -0.024(4)
O6 0.058(5) 0.054(5) 0.130(6) -0.016(4) -0.013(4) -0.028(4)
O7 0.039(4) 0.052(4) 0.055(4) -0.002(3) -0.004(3) -0.020(4)
O8 0.037(4) 0.056(4) 0.068(4) 0.002(3) -0.013(3) -0.031(4)
N1 0.039(5) 0.038(5) 0.049(5) -0.005(4) -0.009(4) -0.013(4)
N2 0.059(6) 0.052(6) 0.047(5) -0.006(4) -0.012(4) -0.025(5)
N3 0.047(5) 0.050(5) 0.047(5) -0.007(4) -0.008(4) -0.028(4)
N4 0.048(5) 0.043(5) 0.059(5) -0.007(4) -0.005(4) -0.025(4)
N5 0.062(6) 0.055(6) 0.039(5) -0.004(5) -0.002(5) -0.020(5)
N6 0.053(6) 0.039(6) 0.072(6) -0.022(5) 0.008(5) -0.013(5)
C1 0.048(7) 0.059(8) 0.042(6) 0.010(5) -0.021(5) -0.017(6)
C2 0.024(5) 0.039(6) 0.064(6) 0.009(5) -0.020(5) -0.007(5)
C3 0.036(6) 0.048(6) 0.044(5) -0.006(4) -0.011(4) -0.019(5)
C4 0.038(6) 0.045(6) 0.034(5) 0.002(4) -0.010(4) -0.015(5)
C5 0.046(6) 0.045(7) 0.063(6) -0.008(5) -0.001(5) -0.017(6)
C6 0.061(7) 0.057(7) 0.114(9) -0.015(6) -0.019(6) -0.036(7)
C7 0.044(7) 0.063(8) 0.081(7) 0.006(6) -0.010(5) -0.030(6)
C8 0.039(6) 0.054(7) 0.066(7) 0.019(5) -0.024(5) -0.018(6)
C9 0.056(7) 0.044(7) 0.049(6) -0.002(6) -0.015(6) -0.026(6)
C10 0.067(8) 0.078(9) 0.062(7) 0.004(7) -0.033(7) -0.027(7)
C11 0.100(11) 0.094(11) 0.113(10) 0.056(9) -0.077(9) -0.048(10)
C12 0.076(9) 0.073(9) 0.102(10) 0.000(8) -0.040(8) -0.016(7)
C13 0.075(8) 0.075(9) 0.045(7) 0.008(6) -0.014(6) -0.032(7)
C14 0.078(7) 0.081(8) 0.039(6) -0.019(5) -0.002(5) -0.052(7)
C15 0.049(6) 0.053(7) 0.045(6) -0.006(5) -0.007(5) -0.024(5)
C16 0.034(5) 0.038(6) 0.053(6) -0.015(5) -0.015(4) -0.006(5)
C17 0.051(6) 0.066(7) 0.048(6) 0.009(5) -0.010(5) -0.036(6)
C18 0.073(7) 0.076(8) 0.044(6) -0.001(5) -0.010(5) -0.048(6)
C19 0.054(6) 0.054(6) 0.051(6) 0.007(5) -0.024(5) -0.030(6)
C20 0.054(7) 0.060(7) 0.035(5) -0.015(5) -0.001(5) -0.040(7)
C21 0.043(6) 0.034(6) 0.029(5) -0.001(4) -0.015(4) -0.016(5)
C22 0.033(5) 0.045(6) 0.056(6) 0.003(5) -0.017(4) -0.020(5)
C23 0.038(6) 0.045(6) 0.041(5) 0.003(5) -0.011(4) -0.020(5)
C24 0.040(6) 0.046(6) 0.069(6) 0.007(5) -0.014(5) -0.028(6)
C25 0.042(6) 0.036(6) 0.100(7) -0.007(5) -0.027(5) -0.027(5)
C26 0.032(5) 0.049(6) 0.071(6) 0.002(5) -0.010(5) -0.027(5)
C27 0.054(7) 0.051(7) 0.031(5) 0.011(5) -0.017(5) -0.021(6)
C28 0.065(7) 0.051(7) 0.057(6) 0.012(5) -0.023(5) -0.034(6)
C29 0.053(6) 0.052(7) 0.043(6) -0.001(5) -0.006(5) -0.030(6)
C30 0.087(8) 0.071(8) 0.060(7) -0.002(6) 0.004(6) -0.043(7)
C31 0.135(10) 0.097(9) 0.047(7) -0.008(6) 0.010(6) -0.094(9)
C32 0.086(8) 0.047(7) 0.060(7) -0.010(6) -0.016(6) -0.031(6)
C33 0.056(7) 0.054(7) 0.062(6) -0.018(5) -0.013(5) -0.022(6)
C34 0.070(8) 0.044(7) 0.073(8) 0.025(6) -0.031(7) -0.040(7)
C35 0.070(8) 0.047(7) 0.055(7) 0.008(5) -0.019(6) -0.030(7)
C36 0.108(10) 0.069(9) 0.084(9) 0.036(7) -0.067(8) -0.055(9)
C37 0.101(11) 0.077(10) 0.142(13) 0.016(10) -0.062(10) -0.055(10)
C38 0.057(8) 0.045(8) 0.109(10) -0.012(7) -0.011(8) -0.018(7)

loop_
_atom_type_symbol
_atom_type_description
_atom_type_scat_dispersion_real
_atom_type_scat_dispersion_imag
_atom_type_scat_source
C C 0.0033 0.0016 'International Tables Vol C Tables 4.2.6.8 and 6.1.1.4'
H H 0.0000 0.0000 'International Tables Vol C Tables 4.2.6.8 and 6.1.1.4'
N N 0.0061 0.0033 'International Tables Vol C Tables 4.2.6.8 and 6.1.1.4'
O O 0.0106 0.0060 'International Tables Vol C Tables 4.2.6.8 and 6.1.1.4'
Mn Mn 0.3368 0.7283 'International Tables Vol C Tables 4.2.6.8 and 6.1.1.4'

loop_
_geom_angle_atom_site_label_1
_geom_angle_atom_site_label_2
_geom_angle_atom_site_label_3
_geom_angle
_geom_angle_site_symmetry_1
_geom_angle_site_symmetry_3
O1 Mn1 O2W 119.20(19) . .
O1 Mn1 O1W 93.3(2) . .
O2W Mn1 O1W 89.87(18) . .
O1 Mn1 O4 144.8(2) . 1_655
O2W Mn1 O4 95.60(19) . 1_655
O1W Mn1 O4 80.62(19) . 1_655
O1 Mn1 N1 99.5(2) . .
O2W Mn1 N1 90.4(2) . .
O1W Mn1 N1 165.1(2) . .
O4 Mn1 N1 84.6(2) 1_655 .
O1 Mn1 O3 87.9(2) . 1_655
O2W Mn1 O3 152.90(18) . 1_655
O1W Mn1 O3 89.98(18) . 1_655
O4 Mn1 O3 57.69(18) 1_655 1_655
N1 Mn1 O3 83.0(2) . 1_655
O1 Mn1 C8 116.1(3) . 1_655
O2W Mn1 C8 124.7(3) . 1_655
O1W Mn1 C8 85.5(2) . 1_655
O4 Mn1 C8 29.3(2) 1_655 1_655
N1 Mn1 C8 82.1(2) . 1_655
O3 Mn1 C8 28.4(2) 1_655 1_655
O5 Mn2 O3W 127.8(2) . .
O5 Mn2 N3 89.9(2) . .
O3W Mn2 N3 95.5(2) . .
O5 Mn2 O8 90.3(2) . 1_455
O3W Mn2 O8 140.95(17) . 1_455
N3 Mn2 O8 92.3(2) . 1_455
O5 Mn2 N4 88.6(2) . .
O3W Mn2 N4 89.2(2) . .
N3 Mn2 N4 175.0(2) . .
O8 Mn2 N4 82.9(2) 1_455 .
O5 Mn2 O7 147.8(2) . 1_455
O3W Mn2 O7 84.34(19) . 1_455
N3 Mn2 O7 89.1(2) . 1_455
O8 Mn2 O7 57.55(17) 1_455 1_455
N4 Mn2 O7 89.7(2) . 1_455
O5 Mn2 C27 119.2(3) . 1_455
O3W Mn2 C27 112.4(2) . 1_455
N3 Mn2 C27 92.2(2) . 1_455
O8 Mn2 C27 28.91(19) 1_455 1_455
N4 Mn2 C27 84.4(2) . 1_455
O7 Mn2 C27 28.71(18) 1_455 1_455
Mn1 O1W H1W1 109.6 . .
Mn1 O1W H1W2 117.8 . .
H1W1 O1W H1W2 107.6 . .
C1 O1 Mn1 114.8(5) . .
Mn1 O2W H2W1 131.9 . .
Mn1 O2W H2W2 114.7 . .
H2W1 O2W H2W2 108.1 . .
C8 O3 Mn1 89.0(5) . 1_455
Mn2 O3W H3W1 126.2 . .
Mn2 O3W H3W2 113.8 . .
H3W1 O3W H3W2 108.5 . .
C8 O4 Mn1 90.5(5) . 1_455
H4W1 O4W H4W2 108.4 . .
C20 O5 Mn2 115.6(6) . .
C27 O7 Mn2 88.8(5) . 1_655
C27 O8 Mn2 92.4(5) . 1_655
C9 N1 C13 117.8(8) . .
C9 N1 Mn1 126.1(6) . .
C13 N1 Mn1 112.5(6) . .
C9 N2 C14 123.4(8) . .
C9 N2 H2N 115(6) . .
C14 N2 H2N 121(6) . .
C15 N3 C19 114.2(6) . .
C15 N3 Mn2 118.3(5) . .
C19 N3 Mn2 127.4(5) . .
C28 N4 C32 116.9(7) . .
C28 N4 Mn2 121.9(6) . .
C32 N4 Mn2 118.3(5) . .
C34 N5 C33 125.4(8) . .
C34 N5 H5N 118(6) . .
C33 N5 H5N 115(6) . .
C38 N6 C34 119.7(9) . .
O2 C1 O1 122.8(9) . .
O2 C1 C2 119.7(9) . .
O1 C1 C2 117.4(8) . .
C7 C2 C3 119.5(8) . .
C7 C2 C1 119.9(8) . .
C3 C2 C1 120.6(8) . .
C2 C3 C4 118.2(8) . .
C2 C3 H3 120.9 . .
C4 C3 H3 120.9 . .
C5 C4 C3 120.9(8) . .
C5 C4 C8 119.3(8) . .
C3 C4 C8 119.6(7) . .
C6 C5 C4 120.6(8) . .
C6 C5 H5 119.7 . .
C4 C5 H5 119.7 . .
C5 C6 C7 118.0(9) . .
C5 C6 H6 121.0 . .
C7 C6 H6 121.0 . .
C2 C7 C6 122.8(9) . .
C2 C7 H7 118.6 . .
C6 C7 H7 118.6 . .
O3 C8 O4 122.7(8) . .
O3 C8 C4 119.2(8) . .
O4 C8 C4 118.1(8) . .
O3 C8 Mn1 62.6(5) . 1_455
O4 C8 Mn1 60.1(4) . 1_455
C4 C8 Mn1 175.7(6) . 1_455
N1 C9 N2 113.9(9) . .
N1 C9 C10 123.2(10) . .
N2 C9 C10 122.8(9) . .
C11 C10 C9 118.8(10) . .
C11 C10 H10 120.6 . .
C9 C10 H10 120.6 . .
C10 C11 C12 120.2(11) . .
C10 C11 H11 119.9 . .
C12 C11 H11 119.9 . .
C13 C12 C11 117.6(11) . .
C13 C12 H12 121.2 . .
C11 C12 H12 121.2 . .
N1 C13 C12 122.3(9) . .
N1 C13 H13 118.8 . .
C12 C13 H13 118.8 . .
N2 C14 C16 112.9(6) . .
N2 C14 H14A 109.0 . .
C16 C14 H14A 109.0 . .
N2 C14 H14B 109.0 . .
C16 C14 H14B 109.0 . .
H14A C14 H14B 107.8 . .
N3 C15 C16 126.1(7) . .
N3 C15 H15 116.9 . .
C16 C15 H15 116.9 . .
C17 C16 C15 117.0(7) . .
C17 C16 C14 125.4(8) . .
C15 C16 C14 117.3(8) . .
C18 C17 C16 118.1(8) . .
C18 C17 H17 120.9 . .
C16 C17 H17 120.9 . .
C17 C18 C19 121.5(8) . .
C17 C18 H18 119.3 . .
C19 C18 H18 119.3 . .
N3 C19 C18 122.9(7) . .
N3 C19 H19 118.6 . .
C18 C19 H19 118.6 . .
O5 C20 O6 123.7(8) . .
O5 C20 C21 119.5(9) . .
O6 C20 C21 116.8(8) . .
C22 C21 C26 118.2(7) . .
C22 C21 C20 120.8(8) . .
C26 C21 C20 121.0(8) . .
C21 C22 C23 119.9(8) . .
C21 C22 H22 120.0 . .
C23 C22 H22 120.0 . .
C24 C23 C22 120.6(8) . .
C24 C23 C27 121.3(7) . .
C22 C23 C27 118.1(8) . .
C23 C24 C25 119.4(7) . .
C23 C24 H24 120.3 . .
C25 C24 H24 120.3 . .
C24 C25 C26 121.5(8) . .
C24 C25 H25 119.2 . .
C26 C25 H25 119.2 . .
C25 C26 C21 120.3(8) . .
C25 C26 H26 119.9 . .
C21 C26 H26 119.9 . .
O7 C27 O8 121.0(8) . .
O7 C27 C23 121.4(8) . .
O8 C27 C23 117.5(8) . .
O7 C27 Mn2 62.5(5) . 1_655
O8 C27 Mn2 58.7(4) . 1_655
C23 C27 Mn2 171.6(6) . 1_655
N4 C28 C29 125.9(7) . .
N4 C28 H28 117.0 . .
C29 C28 H28 117.0 . .
C30 C29 C28 115.1(8) . .
C30 C29 C33 123.3(8) . .
C28 C29 C33 121.6(7) . .
C31 C30 C29 120.9(8) . .
C31 C30 H30 119.6 . .
C29 C30 H30 119.6 . .
C30 C31 C32 118.8(8) . .
C30 C31 H31 120.6 . .
C32 C31 H31 120.6 . .
N4 C32 C31 122.3(8) . .
N4 C32 H32 118.9 . .
C31 C32 H32 118.9 . .
N5 C33 C29 114.4(7) . .
N5 C33 H33A 108.7 . .
C29 C33 H33A 108.7 . .
N5 C33 H33B 108.7 . .
C29 C33 H33B 108.7 . .
H33A C33 H33B 107.6 . .
N6 C34 N5 117.1(10) . .
N6 C34 C35 120.2(10) . .
N5 C34 C35 122.7(10) . .
C36 C35 C34 117.5(10) . .
C36 C35 H35 121.2 . .
C34 C35 H35 121.2 . .
C35 C36 C37 123.3(11) . .
C35 C36 H36 118.4 . .
C37 C36 H36 118.4 . .
C38 C37 C36 114.7(12) . .
C38 C37 H37 122.6 . .
C36 C37 H37 122.6 . .
N6 C38 C37 124.5(11) . .
N6 C38 H38 117.7 . .
C37 C38 H38 117.7 . .

loop_
_geom_bond_atom_site_label_1
_geom_bond_atom_site_label_2
_geom_bond_distance
_geom_bond_site_symmetry_2
Mn1 O1 2.127(5) .
Mn1 O2W 2.162(5) .
Mn1 O1W 2.196(4) .
Mn1 O4 2.269(5) 1_655
Mn1 N1 2.273(7) .
Mn1 O3 2.324(5) 1_655
Mn1 C8 2.616(9) 1_655
Mn2 O5 2.119(5) .
Mn2 O3W 2.123(5) .
Mn2 N3 2.204(6) .
Mn2 O8 2.240(5) 1_455
Mn2 N4 2.269(6) .
Mn2 O7 2.325(5) 1_455
Mn2 C27 2.620(9) 1_455
O1W H1W1 0.8200 .
O1W H1W2 0.8200 .
O1 C1 1.285(8) .
O2W H2W1 0.8199 .
O2W H2W2 0.8201 .
O2 C1 1.215(9) .
O3 C8 1.244(8) .
O3 Mn1 2.324(5) 1_455
O3W H3W1 0.8199 .
O3W H3W2 0.8201 .
O4 C8 1.282(9) .
O4 Mn1 2.269(5) 1_455
O4W H4W1 0.8199 .
O4W H4W2 0.8200 .
O5 C20 1.241(9) .
O6 C20 1.258(9) .
O7 C27 1.259(8) .
O7 Mn2 2.325(5) 1_655
O8 C27 1.267(8) .
O8 Mn2 2.240(5) 1_655
N1 C9 1.343(9) .
N1 C13 1.355(10) .
N2 C9 1.347(10) .
N2 C14 1.460(9) .
N2 H2N 0.86(9) .
N3 C15 1.336(8) .
N3 C19 1.356(7) .
N4 C28 1.321(8) .
N4 C32 1.321(7) .
N5 C34 1.351(10) .
N5 C33 1.461(9) .
N5 H5N 0.86(9) .
N6 C38 1.303(11) .
N6 C34 1.325(10) .
C1 C2 1.498(10) .
C2 C7 1.370(10) .
C2 C3 1.392(9) .
C3 C4 1.410(9) .
C3 H3 0.9300 .
C4 C5 1.386(9) .
C4 C8 1.532(10) .
C5 C6 1.375(9) .
C5 H5 0.9300 .
C6 C7 1.391(10) .
C6 H6 0.9300 .
C7 H7 0.9300 .
C8 Mn1 2.616(9) 1_455
C9 C10 1.359(11) .
C10 C11 1.357(12) .
C10 H10 0.9300 .
C11 C12 1.404(12) .
C11 H11 0.9300 .
C12 C13 1.372(11) .
C12 H12 0.9300 .
C13 H13 0.9300 .
C14 C16 1.512(9) .
C14 H14A 0.9700 .
C14 H14B 0.9700 .
C15 C16 1.399(9) .
C15 H15 0.9300 .
C16 C17 1.376(8) .
C17 C18 1.354(9) .
C17 H17 0.9300 .
C18 C19 1.372(9) .
C18 H18 0.9300 .
C19 H19 0.9300 .
C20 C21 1.512(9) .
C21 C22 1.387(9) .
C21 C26 1.400(9) .
C22 C23 1.403(9) .
C22 H22 0.9300 .
C23 C24 1.361(9) .
C23 C27 1.504(10) .
C24 C25 1.366(9) .
C24 H24 0.9300 .
C25 C26 1.367(8) .
C25 H25 0.9300 .
C26 H26 0.9300 .
C27 Mn2 2.620(9) 1_655
C28 C29 1.384(9) .
C28 H28 0.9300 .
C29 C30 1.370(9) .
C29 C33 1.483(9) .
C30 C31 1.361(9) .
C30 H30 0.9300 .
C31 C32 1.383(9) .
C31 H31 0.9300 .
C32 H32 0.9300 .
C33 H33A 0.9700 .
C33 H33B 0.9700 .
C34 C35 1.403(10) .
C35 C36 1.326(11) .
C35 H35 0.9300 .
C36 C37 1.376(13) .
C36 H36 0.9300 .
C37 C38 1.364(12) .
C37 H37 0.9300 .
C38 H38 0.9300 .

loop_
_geom_hbond_atom_site_label_D
_geom_hbond_atom_site_label_H
_geom_hbond_atom_site_label_A
_geom_hbond_distance_DH
_geom_hbond_distance_HA
_geom_hbond_distance_DA
_geom_hbond_angle_DHA
_geom_hbond_site_symmetry_A
O1W H1W1 O8 0.82 2.09 2.838(6) 152.1 2_766
O1W H1W2 O5 0.82 2.00 2.744(7) 151.5 2_666
O2W H2W1 O7 0.82 2.24 3.047(6) 169.4 2_756
O2W H2W2 N6 0.82 1.94 2.750(8) 168.9 1_644
O3W H3W1 O2 0.82 1.92 2.736(7) 178.7 2_656
O3W H3W2 O4W 0.82 1.86 2.684(7) 177.3 .
O4W H4W1 O4 0.82 1.84 2.661(7) 177.9 2_656
O4W H4W2 O6 0.82 1.89 2.711(8) 177.9 .
N2 H2N O1 0.86(9) 2.12(9) 2.976(9) 175(8) .
N5 H5N O6 0.86(9) 2.50(5) 3.245(10) 145(7) 2_667

loop_
_geom_torsion_atom_site_label_1
_geom_torsion_atom_site_label_2
_geom_torsion_atom_site_label_3
_geom_torsion_atom_site_label_4
_geom_torsion
_geom_torsion_site_symmetry_1
O2W Mn1 O1 C1 4.9(6) .
O1W Mn1 O1 C1 96.6(6) .
O4 Mn1 O1 C1 174.9(5) 1_655
N1 Mn1 O1 C1 -91.0(6) .
O3 Mn1 O1 C1 -173.6(6) 1_655
C8 Mn1 O1 C1 -176.8(5) 1_655
O3W Mn2 O5 C20 2.4(6) .
N3 Mn2 O5 C20 -94.5(6) .
O8 Mn2 O5 C20 173.2(6) 1_455
N4 Mn2 O5 C20 90.3(6) .
O7 Mn2 O5 C20 177.4(5) 1_455
C27 Mn2 O5 C20 173.0(5) 1_455
O1 Mn1 N1 C9 -37.0(6) .
O2W Mn1 N1 C9 -156.7(6) .
O1W Mn1 N1 C9 112.1(10) .
O4 Mn1 N1 C9 107.7(6) 1_655
O3 Mn1 N1 C9 49.6(6) 1_655
C8 Mn1 N1 C9 78.2(6) 1_655
O1 Mn1 N1 C13 164.8(6) .
O2W Mn1 N1 C13 45.1(6) .
O1W Mn1 N1 C13 -46.0(12) .
O4 Mn1 N1 C13 -50.5(6) 1_655
O3 Mn1 N1 C13 -108.5(6) 1_655
C8 Mn1 N1 C13 -79.9(6) 1_655
O5 Mn2 N3 C15 176.6(6) .
O3W Mn2 N3 C15 48.6(6) .
O8 Mn2 N3 C15 -93.1(6) 1_455
O7 Mn2 N3 C15 -35.6(6) 1_455
C27 Mn2 N3 C15 -64.1(6) 1_455
O5 Mn2 N3 C19 -4.9(6) .
O3W Mn2 N3 C19 -132.9(6) .
O8 Mn2 N3 C19 85.4(6) 1_455
O7 Mn2 N3 C19 142.9(6) 1_455
C27 Mn2 N3 C19 114.3(6) 1_455
O5 Mn2 N4 C28 30.0(7) .
O3W Mn2 N4 C28 157.9(6) .
O8 Mn2 N4 C28 -60.5(6) 1_455
O7 Mn2 N4 C28 -117.8(7) 1_455
C27 Mn2 N4 C28 -89.5(7) 1_455
O5 Mn2 N4 C32 -169.8(6) .
O3W Mn2 N4 C32 -41.9(6) .
O8 Mn2 N4 C32 99.7(6) 1_455
O7 Mn2 N4 C32 42.4(6) 1_455
C27 Mn2 N4 C32 70.7(6) 1_455
Mn1 O1 C1 O2 13.7(11) .
Mn1 O1 C1 C2 -170.1(5) .
O2 C1 C2 C7 172.1(8) .
O1 C1 C2 C7 -4.1(12) .
O2 C1 C2 C3 -7.5(13) .
O1 C1 C2 C3 176.3(7) .
C7 C2 C3 C4 0.4(12) .
C1 C2 C3 C4 -179.9(7) .
C2 C3 C4 C5 1.0(12) .
C2 C3 C4 C8 177.1(7) .
C3 C4 C5 C6 -1.3(13) .
C8 C4 C5 C6 -177.4(7) .
C4 C5 C6 C7 0.2(13) .
C3 C2 C7 C6 -1.6(14) .
C1 C2 C7 C6 178.7(8) .
C5 C6 C7 C2 1.3(14) .
Mn1 O3 C8 O4 3.0(9) 1_455
Mn1 O3 C8 C4 -175.5(7) 1_455
Mn1 O4 C8 O3 -3.1(9) 1_455
Mn1 O4 C8 C4 175.5(6) 1_455
C5 C4 C8 O3 -20.9(12) .
C3 C4 C8 O3 162.9(7) .
C5 C4 C8 O4 160.5(8) .
C3 C4 C8 O4 -15.7(12) .
C13 N1 C9 N2 -178.8(7) .
Mn1 N1 C9 N2 24.0(10) .
C13 N1 C9 C10 -0.9(12) .
Mn1 N1 C9 C10 -158.0(7) .
C14 N2 C9 N1 178.3(6) .
C14 N2 C9 C10 0.4(13) .
N1 C9 C10 C11 2.5(14) .
N2 C9 C10 C11 -179.7(9) .
C9 C10 C11 C12 -2.8(16) .
C10 C11 C12 C13 1.6(16) .
C9 N1 C13 C12 -0.4(13) .
Mn1 N1 C13 C12 159.7(7) .
C11 C12 C13 N1 0.0(15) .
C9 N2 C14 C16 72.0(10) .
C19 N3 C15 C16 2.7(12) .
Mn2 N3 C15 C16 -178.6(6) .
N3 C15 C16 C17 -0.7(13) .
N3 C15 C16 C14 -175.1(8) .
N2 C14 C16 C17 29.7(12) .
N2 C14 C16 C15 -156.6(7) .
C15 C16 C17 C18 -0.8(12) .
C14 C16 C17 C18 173.0(8) .
C16 C17 C18 C19 0.2(13) .
C15 N3 C19 C18 -3.3(11) .
Mn2 N3 C19 C18 178.2(6) .
C17 C18 C19 N3 2.0(13) .
Mn2 O5 C20 O6 0.3(11) .
Mn2 O5 C20 C21 -179.3(5) .
O5 C20 C21 C22 -163.5(7) .
O6 C20 C21 C22 16.9(11) .
O5 C20 C21 C26 17.1(11) .
O6 C20 C21 C26 -162.5(7) .
C26 C21 C22 C23 1.7(11) .
C20 C21 C22 C23 -177.6(7) .
C21 C22 C23 C24 -1.8(12) .
C21 C22 C23 C27 179.4(7) .
C22 C23 C24 C25 2.5(12) .
C27 C23 C24 C25 -178.8(7) .
C23 C24 C25 C26 -3.1(13) .
C24 C25 C26 C21 3.1(13) .
C22 C21 C26 C25 -2.4(12) .
C20 C21 C26 C25 177.0(7) .
Mn2 O7 C27 O8 5.3(7) 1_655
Mn2 O7 C27 C23 -171.4(7) 1_655
Mn2 O8 C27 O7 -5.5(8) 1_655
Mn2 O8 C27 C23 171.3(6) 1_655
C24 C23 C27 O7 173.9(7) .
C22 C23 C27 O7 -7.4(11) .
C24 C23 C27 O8 -2.9(11) .
C22 C23 C27 O8 175.8(7) .
C32 N4 C28 C29 0.6(13) .
Mn2 N4 C28 C29 161.0(6) .
N4 C28 C29 C30 -0.8(13) .
N4 C28 C29 C33 177.9(8) .
C28 C29 C30 C31 0.7(14) .
C33 C29 C30 C31 -177.9(9) .
C29 C30 C31 C32 -0.5(16) .
C28 N4 C32 C31 -0.2(13) .
Mn2 N4 C32 C31 -161.4(7) .
C30 C31 C32 N4 0.2(15) .
C34 N5 C33 C29 -76.0(11) .
C30 C29 C33 N5 -41.3(12) .
C28 C29 C33 N5 140.2(8) .
C38 N6 C34 N5 -178.9(8) .
C38 N6 C34 C35 0.3(13) .
C33 N5 C34 N6 -178.5(7) .
C33 N5 C34 C35 2.4(13) .
N6 C34 C35 C36 1.2(13) .
N5 C34 C35 C36 -179.7(8) .
C34 C35 C36 C37 -2.8(15) .
C35 C36 C37 C38 2.7(16) .
C34 N6 C38 C37 -0.3(15) .
C36 C37 C38 N6 -1.1(16) .
